data_7241361
loop_
_publ_author_name
'Brown, John T.'
'Zeller, Matthias'
'Rosokha, Sergiy V.'

_publ_section_title
;
 Effects of structural variations on \p-dimer formation: long-distance
 multicenter bonding of cation-radicals of tetrathiafulvalene analogues.
;
_journal_issue 43
_journal_name_full 'Physical chemistry chemical physics : PCCP'
_journal_page_first 25054
_journal_page_last 25065
_journal_paper_doi 10.1039/d0cp04891g
_journal_volume 22
_journal_year 2020
_chemical_formula_moiety 'C32 H12 B F24, C10 H8 S8'
_chemical_formula_sum 'C42 H20 B F24 S8'
_chemical_formula_weight 1247.87
_space_group_crystal_system monoclinic
_space_group_IT_number 14
_space_group_name_Hall '-P 2ybc'
_space_group_name_H-M_alt 'P 1 21/c 1'
_atom_sites_solution_hydrogens geom
_atom_sites_solution_primary direct
_atom_sites_solution_secondary difmap
_audit_creation_method SHELXL-2018/3
_audit_update_record
;
2020-06-22 deposited with the CCDC.	2020-10-06 downloaded from the CCDC.
;
_cell_angle_alpha 90
_cell_angle_beta 91.6312(13)
_cell_angle_gamma 90
_cell_formula_units_Z 4
_cell_length_a 10.1692(3)
_cell_length_b 22.6293(6)
_cell_length_c 20.9402(6)
_cell_measurement_reflns_used 9167
_cell_measurement_temperature 150(2)
_cell_measurement_theta_max 79.3153
_cell_measurement_theta_min 2.8757
_cell_volume 4816.8(2)
_computing_cell_refinement 'SAINT V8.38A (Bruker, 2016)'
_computing_data_collection 'Apex3 v2018.7-2 (Bruker, 2017)'
_computing_data_reduction 'SAINT V8.38A (Bruker, 2016)'
_computing_structure_refinement
;  
SHELXL-2018/3 (Sheldrick, 2015, 2018), 
SHELXLE Rev946 (H\"ubschle et al., 2011)
;
_computing_structure_solution 'SHELXS-97 (Sheldrick, 2008)'
_diffrn_ambient_temperature 150(2)
_diffrn_detector_area_resol_mean 7.4074
_diffrn_measured_fraction_theta_full 0.982
_diffrn_measured_fraction_theta_max 0.933
_diffrn_measurement_device_type
;
Bruker AXS D8 Quest CMOS diffractometer with PhotonII charge-integrating pixel 
array detector (CPAD)
;
_diffrn_measurement_method 'omega and phi scans'
_diffrn_radiation_monochromator 'laterally graded multilayer (Goebel) mirror'
_diffrn_radiation_type CuK\a
_diffrn_radiation_wavelength 1.54178
_diffrn_reflns_av_R_equivalents 0.0507
_diffrn_reflns_av_unetI/netI 0.0422
_diffrn_reflns_Laue_measured_fraction_full 0.982
_diffrn_reflns_Laue_measured_fraction_max 0.933
_diffrn_reflns_limit_h_max 12
_diffrn_reflns_limit_h_min -11
_diffrn_reflns_limit_k_max 26
_diffrn_reflns_limit_k_min -28
_diffrn_reflns_limit_l_max 26
_diffrn_reflns_limit_l_min -22
_diffrn_reflns_number 30941
_diffrn_reflns_point_group_measured_fraction_full 0.982
_diffrn_reflns_point_group_measured_fraction_max 0.933
_diffrn_reflns_theta_full 67.679
_diffrn_reflns_theta_max 80.516
_diffrn_reflns_theta_min 2.876
_diffrn_source 'I-mu-S microsource X-ray tube'
_diffrn_source_current '1.0 mA'
_diffrn_source_voltage '50 kV'
_exptl_absorpt_coefficient_mu 4.612
_exptl_absorpt_correction_T_max 0.7543
_exptl_absorpt_correction_T_min 0.4718
_exptl_absorpt_correction_type multi-scan
_exptl_absorpt_process_details
;
 SADABS 2016/2: Krause, L., Herbst-Irmer, R., Sheldrick G.M. & Stalke D.,
 J. Appl. Cryst. 48 (2015) 3-10
;
_exptl_crystal_colour brown
_exptl_crystal_density_diffrn 1.721
_exptl_crystal_description plate
_exptl_crystal_F_000 2484
_exptl_crystal_size_max 0.150
_exptl_crystal_size_mid 0.140
_exptl_crystal_size_min 0.010
_refine_diff_density_max 0.463
_refine_diff_density_min -0.456
_refine_diff_density_rms 0.059
_refine_ls_extinction_method none
_refine_ls_goodness_of_fit_ref 1.077
_refine_ls_hydrogen_treatment constr
_refine_ls_matrix_type full
_refine_ls_number_parameters 819
_refine_ls_number_reflns 9829
_refine_ls_number_restraints 664
_refine_ls_restrained_S_all 1.105
_refine_ls_R_factor_all 0.0470
_refine_ls_R_factor_gt 0.0409
_refine_ls_shift/su_max 0.001
_refine_ls_shift/su_mean 0.000
_refine_ls_structure_factor_coef Fsqd
_refine_ls_weighting_details 'w=1/[\s^2^(Fo^2^)+(0.0549P)^2^+1.9698P] where P=(Fo^2^+2Fc^2^)/3'
_refine_ls_weighting_scheme calc
_refine_ls_wR_factor_gt 0.1103
_refine_ls_wR_factor_ref 0.1146
_reflns_Friedel_coverage 0.000
_reflns_number_gt 8435
_reflns_number_total 9829
_reflns_threshold_expression 'I > 2\s(I)'
_cod_data_source_file d0cp04891g2.cif
_cod_data_source_block RS129_2_0m
_cod_depositor_comments 'Adding full bibliography for 7241361--7241370.cif.'
_cod_original_sg_symbol_H-M 'P 21/c'
_cod_database_code 7241361
_shelx_shelxl_version_number 2018/3
_shelx_space_group_comment
;
The symmetry employed for this shelxl refinement is uniquely defined
by the following loop, which should always be used as a source of
symmetry information in preference to the above space-group names.
They are only intended as comments.
;
_shelx_estimated_absorpt_t_min 0.545
_shelx_estimated_absorpt_t_max 0.955

loop_
_space_group_symop_operation_xyz
'x, y, z'
'-x, y+1/2, -z+1/2'
'-x, -y, -z'
'x, -y-1/2, z-1/2'

loop_
_atom_site_label
_atom_site_type_symbol
_atom_site_fract_x
_atom_site_fract_y
_atom_site_fract_z
_atom_site_U_iso_or_equiv
_atom_site_adp_type
_atom_site_occupancy
_atom_site_site_symmetry_order
_atom_site_calc_flag
_atom_site_refinement_flags_posn
_atom_site_refinement_flags_adp
_atom_site_refinement_flags_occupancy
_atom_site_disorder_assembly
_atom_site_disorder_group
S1 S 0.21638(5) 0.54306(2) 0.49454(2) 0.02918(11) Uani 1 1 d . . . . .
S2 S 0.39330(6) 0.59336(2) 0.40265(2) 0.03525(13) Uani 1 1 d . . . . .
S5 S 0.35079(5) 0.41522(2) 0.47648(2) 0.03139(12) Uani 1 1 d . . . . .
S6 S 0.53690(5) 0.46761(2) 0.38945(2) 0.03309(12) Uani 1 1 d . . . . .
C17 C 0.9788(2) 0.51179(9) 0.36156(10) 0.0329(4) Uani 1 1 d D . . . .
F1 F 0.90665(15) 0.54444(7) 0.40108(6) 0.0462(3) Uani 1 1 d D . . . .
F2 F 1.01789(16) 0.46438(6) 0.39509(7) 0.0493(4) Uani 1 1 d D . . . .
F3 F 1.08687(14) 0.54417(7) 0.35100(7) 0.0492(4) Uani 1 1 d D . . . .
C18 C 0.8534(2) 0.36927(9) 0.18858(10) 0.0313(4) Uani 1 1 d . . . . .
F4 F 0.7846(2) 0.33007(7) 0.22115(9) 0.0674(5) Uani 1 1 d . . . . .
F5 F 0.97589(14) 0.34783(7) 0.18660(8) 0.0550(4) Uani 1 1 d . . . . .
F6 F 0.80734(15) 0.36637(6) 0.12864(7) 0.0493(4) Uani 1 1 d . . . . .
C25 C 0.3028(2) 0.43262(10) 0.24673(11) 0.0372(5) Uani 1 1 d . . . . .
F7 F 0.25051(17) 0.43318(7) 0.30514(8) 0.0583(4) Uani 1 1 d . . . . .
F8 F 0.40248(15) 0.39496(6) 0.25058(9) 0.0552(4) Uani 1 1 d . . . . .
F9 F 0.21071(17) 0.40904(7) 0.20818(8) 0.0589(5) Uani 1 1 d . . . . .
C26 C 0.1793(7) 0.6385(4) 0.1937(3) 0.0518(15) Uani 0.694(10) 1 d D U P A 1
F10 F 0.0566(3) 0.61912(16) 0.1947(4) 0.0851(18) Uani 0.694(10) 1 d D U P A 1
F11 F 0.1952(9) 0.6823(3) 0.2349(4) 0.088(2) Uani 0.694(10) 1 d D U P A 1
F12 F 0.1870(5) 0.6656(2) 0.1367(2) 0.0730(12) Uani 0.694(10) 1 d D U P A 1
C26B C 0.1767(15) 0.6438(9) 0.2045(7) 0.057(3) Uani 0.306(10) 1 d D U P A 2
F10B F 0.0780(9) 0.6341(4) 0.2426(7) 0.082(3) Uani 0.306(10) 1 d D U P A 2
F11B F 0.2212(17) 0.6947(7) 0.2269(9) 0.064(3) Uani 0.306(10) 1 d D U P A 2
F12B F 0.1312(13) 0.6530(5) 0.1463(5) 0.080(3) Uani 0.306(10) 1 d D U P A 2
C33 C 0.6719(14) 0.7429(7) 0.3516(10) 0.056(3) Uani 0.354(10) 1 d D U P B 1
F13 F 0.6403(14) 0.6986(3) 0.3891(4) 0.077(3) Uani 0.354(10) 1 d D U P B 1
F14 F 0.5637(8) 0.7764(5) 0.3477(4) 0.086(2) Uani 0.354(10) 1 d D U P B 1
F15 F 0.7672(15) 0.7737(7) 0.3815(9) 0.061(3) Uani 0.354(10) 1 d D U P B 1
C33B C 0.6847(7) 0.7343(4) 0.3579(5) 0.0494(15) Uani 0.646(10) 1 d D U P B 2
F13B F 0.7233(7) 0.69139(18) 0.39895(16) 0.0719(13) Uani 0.646(10) 1 d D U P B 2
F14B F 0.5586(4) 0.7408(4) 0.3667(2) 0.0861(18) Uani 0.646(10) 1 d D U P B 2
F15B F 0.7411(10) 0.7838(4) 0.3784(6) 0.082(2) Uani 0.646(10) 1 d D U P B 2
C34 C 0.8983(3) 0.77981(13) 0.14974(15) 0.0340(6) Uani 0.878(4) 1 d D U P C 1
F16 F 0.8467(2) 0.83253(8) 0.14074(14) 0.0719(8) Uani 0.878(4) 1 d D U P C 1
F17 F 1.0177(2) 0.78922(13) 0.17462(14) 0.0745(8) Uani 0.878(4) 1 d D U P C 1
F18 F 0.9160(3) 0.75779(10) 0.09208(10) 0.0753(8) Uani 0.878(4) 1 d D U P C 1
C34B C 0.8844(19) 0.7765(9) 0.1555(10) 0.056(4) Uani 0.122(4) 1 d D U P C 2
F16B F 0.8362(17) 0.7880(8) 0.0967(7) 0.065(4) Uani 0.122(4) 1 d D U P C 2
F17B F 0.908(2) 0.8309(7) 0.1780(8) 0.0753(8) Uani 0.122(4) 1 d D U P C 2
F18B F 1.0072(13) 0.7606(7) 0.1415(8) 0.053(3) Uani 0.122(4) 1 d D U P C 2
C41 C 0.4637(3) 0.60373(11) -0.04714(12) 0.0482(6) Uani 1 1 d . . . . .
F19 F 0.36718(18) 0.56589(8) -0.03629(8) 0.0667(5) Uani 1 1 d . . . . .
F20 F 0.4153(2) 0.65745(8) -0.03687(9) 0.0744(6) Uani 1 1 d . . . . .
F21 F 0.4852(2) 0.60115(9) -0.10944(7) 0.0738(6) Uani 1 1 d . . . . .
C42 C 0.9496(3) 0.58604(11) -0.01846(13) 0.0477(6) Uani 1 1 d . . . . .
F22 F 0.9843(2) 0.64277(7) -0.02886(10) 0.0765(6) Uani 1 1 d . . . . .
F23 F 0.9586(2) 0.55878(8) -0.07476(8) 0.0685(5) Uani 1 1 d . . . . .
F24 F 1.04382(17) 0.56353(9) 0.01912(9) 0.0655(5) Uani 1 1 d . . . . .
C1 C 0.3479(2) 0.53249(9) 0.44596(9) 0.0289(4) Uani 1 1 d . . . . .
C2 C 0.1932(2) 0.61713(9) 0.47596(10) 0.0357(5) Uani 1 1 d . . . . .
C3 C 0.2780(2) 0.64069(10) 0.43361(11) 0.0376(5) Uani 1 1 d . . . . .
S3 S 0.06225(8) 0.65118(3) 0.51258(3) 0.05018(17) Uani 0.813(9) 1 d D U P D 1
C4 C 0.0360(5) 0.7188(2) 0.4677(2) 0.0624(12) Uani 0.813(9) 1 d D U P D 1
H4A H -0.059664 0.726664 0.464238 0.075 Uiso 0.813(9) 1 calc R U P D 1
H4B H 0.077236 0.751877 0.491845 0.075 Uiso 0.813(9) 1 calc R U P D 1
C5 C 0.0906(4) 0.7180(2) 0.4008(2) 0.0624(12) Uani 0.813(9) 1 d D U P D 1
H5A H 0.063883 0.754617 0.378023 0.075 Uiso 0.813(9) 1 calc R U P D 1
H5B H 0.053282 0.683991 0.376794 0.075 Uiso 0.813(9) 1 calc R U P D 1
S4 S 0.27006(8) 0.71259(3) 0.40369(4) 0.05476(18) Uani 0.813(9) 1 d D U P D 1
S3B S 0.06225(8) 0.65118(3) 0.51258(3) 0.05018(17) Uani 0.187(9) 1 d D U P D 2
C4B C 0.0159(16) 0.6946(8) 0.4452(9) 0.057(2) Uani 0.187(9) 1 d D U P D 2
H4C H -0.004909 0.667590 0.409128 0.069 Uiso 0.187(9) 1 calc R U P D 2
H4D H -0.066116 0.715927 0.455043 0.069 Uiso 0.187(9) 1 calc R U P D 2
C5B C 0.1137(15) 0.7390(7) 0.4232(11) 0.062(2) Uani 0.187(9) 1 d D U P D 2
H5C H 0.125550 0.769077 0.457173 0.075 Uiso 0.187(9) 1 calc R U P D 2
H5D H 0.075393 0.759261 0.385138 0.075 Uiso 0.187(9) 1 calc R U P D 2
S4B S 0.27006(8) 0.71259(3) 0.40369(4) 0.05476(18) Uani 0.187(9) 1 d D U P D 2
C6 C 0.4083(2) 0.47811(9) 0.43981(9) 0.0301(4) Uani 1 1 d . . . . .
C7 C 0.4612(2) 0.36700(9) 0.44133(10) 0.0335(4) Uani 1 1 d . . . . .
C8 C 0.5473(2) 0.39166(10) 0.40086(10) 0.0358(5) Uani 1 1 d . . . . .
S7 S 0.44634(7) 0.29327(3) 0.46403(3) 0.04753(16) Uani 0.584(7) 1 d D U P E 1
C9 C 0.5766(8) 0.2600(3) 0.4189(3) 0.0579(15) Uani 0.584(7) 1 d D U P E 1
H9A H 0.660360 0.264704 0.443659 0.070 Uiso 0.584(7) 1 calc R U P E 1
H9AB H 0.558797 0.217136 0.415171 0.070 Uiso 0.584(7) 1 calc R U P E 1
C10 C 0.5953(6) 0.2848(2) 0.3519(2) 0.0580(13) Uani 0.584(7) 1 d D U P E 1
H10A H 0.509161 0.287191 0.328789 0.070 Uiso 0.584(7) 1 calc R U P E 1
H10B H 0.652934 0.258131 0.327714 0.070 Uiso 0.584(7) 1 calc R U P E 1
S8 S 0.66817(7) 0.35712(3) 0.35727(3) 0.05191(17) Uani 0.584(7) 1 d D U P E 1
S7B S 0.44634(7) 0.29327(3) 0.46403(3) 0.04753(16) Uani 0.416(7) 1 d D U P E 2
C9B C 0.5313(8) 0.2562(4) 0.4026(4) 0.0515(18) Uani 0.416(7) 1 d D U P E 2
H9BA H 0.537771 0.213539 0.412815 0.062 Uiso 0.416(7) 1 calc R U P E 2
H9BB H 0.481481 0.260408 0.361575 0.062 Uiso 0.416(7) 1 calc R U P E 2
C10B C 0.6695(7) 0.2819(3) 0.3961(4) 0.0560(16) Uani 0.416(7) 1 d D U P E 2
H10C H 0.722466 0.254548 0.370326 0.067 Uiso 0.416(7) 1 calc R U P E 2
H10D H 0.712331 0.284906 0.439015 0.067 Uiso 0.416(7) 1 calc R U P E 2
S8B S 0.66817(7) 0.35712(3) 0.35727(3) 0.05191(17) Uani 0.416(7) 1 d D U P E 2
C11 C 0.76269(19) 0.53109(8) 0.21295(9) 0.0244(4) Uani 1 1 d . . . . .
C12 C 0.83104(19) 0.54075(8) 0.27064(9) 0.0258(4) Uani 1 1 d . . . . .
H12 H 0.826906 0.578633 0.290015 0.031 Uiso 1 1 calc R U . . .
C13 C 0.9055(2) 0.49638(9) 0.30086(9) 0.0273(4) Uani 1 1 d . . . . .
C14 C 0.9144(2) 0.44063(9) 0.27489(9) 0.0286(4) Uani 1 1 d . . . . .
H14 H 0.963853 0.410389 0.295907 0.034 Uiso 1 1 calc R U . . .
C15 C 0.84830(19) 0.43006(8) 0.21676(9) 0.0262(4) Uani 1 1 d . . . . .
C16 C 0.77598(19) 0.47426(8) 0.18664(9) 0.0253(4) Uani 1 1 d . . . . .
H16 H 0.733622 0.465930 0.146626 0.030 Uiso 1 1 calc R U . . .
C19 C 0.51173(19) 0.56410(8) 0.19843(9) 0.0259(4) Uani 1 1 d . . . . .
C20 C 0.4716(2) 0.50705(8) 0.21599(9) 0.0268(4) Uani 1 1 d . . . . .
H20 H 0.535812 0.476769 0.220619 0.032 Uiso 1 1 calc R U . . .
C21 C 0.3410(2) 0.49367(9) 0.22676(10) 0.0308(4) Uani 1 1 d . . . . .
C22 C 0.2430(2) 0.53582(10) 0.21991(11) 0.0371(5) Uani 1 1 d . . . . .
H22 H 0.153313 0.526040 0.225900 0.044 Uiso 1 1 calc R U . . .
C23 C 0.2799(2) 0.59251(10) 0.20410(12) 0.0383(5) Uani 1 1 d . . . . .
C24 C 0.4114(2) 0.60623(9) 0.19398(11) 0.0331(4) Uani 1 1 d . . . . .
H24 H 0.433711 0.645800 0.183651 0.040 Uiso 1 1 calc R U . . .
C27 C 0.70211(19) 0.64640(8) 0.20404(9) 0.0253(4) Uani 1 1 d . . . . .
C28 C 0.6717(2) 0.66601(9) 0.26494(10) 0.0306(4) Uani 1 1 d . . . . .
H28 H 0.619839 0.641416 0.291028 0.037 Uiso 1 1 calc R U . . .
C29 C 0.7145(2) 0.72046(10) 0.28909(11) 0.0349(5) Uani 1 1 d . . . . .
C30 C 0.7878(2) 0.75833(9) 0.25235(11) 0.0344(5) Uani 1 1 d . . . . .
H30 H 0.817046 0.795415 0.268579 0.041 Uiso 1 1 calc R U . . .
C31 C 0.8171(2) 0.74039(8) 0.19109(10) 0.0289(4) Uani 1 1 d . . . . .
C32 C 0.77507(19) 0.68574(8) 0.16768(9) 0.0265(4) Uani 1 1 d . . . . .
H32 H 0.796754 0.674802 0.125459 0.032 Uiso 1 1 calc R U . . .
C35 C 0.6765(2) 0.57778(8) 0.10141(9) 0.0267(4) Uani 1 1 d . . . . .
C36 C 0.5689(2) 0.58577(9) 0.05930(10) 0.0319(4) Uani 1 1 d . . . . .
H36 H 0.482891 0.586803 0.075773 0.038 Uiso 1 1 calc R U . . .
C37 C 0.5845(3) 0.59230(9) -0.00651(10) 0.0377(5) Uani 1 1 d . . . . .
C38 C 0.7072(3) 0.59107(10) -0.03240(10) 0.0414(6) Uani 1 1 d . . . . .
H38 H 0.717438 0.596089 -0.077030 0.050 Uiso 1 1 calc R U . . .
C39 C 0.8161(3) 0.58230(9) 0.00828(10) 0.0362(5) Uani 1 1 d . . . . .
C40 C 0.8002(2) 0.57511(9) 0.07378(10) 0.0307(4) Uani 1 1 d . . . . .
H40 H 0.875728 0.568178 0.100501 0.037 Uiso 1 1 calc R U . . .
B1 B 0.6630(2) 0.57968(9) 0.17934(10) 0.0245(4) Uani 1 1 d . . . . .

loop_
_atom_site_aniso_label
_atom_site_aniso_U_11
_atom_site_aniso_U_22
_atom_site_aniso_U_33
_atom_site_aniso_U_23
_atom_site_aniso_U_13
_atom_site_aniso_U_12
S1 0.0354(3) 0.0263(2) 0.0258(2) 0.00004(17) 0.00227(19) 0.00158(18)
S2 0.0422(3) 0.0329(3) 0.0308(3) 0.00413(19) 0.0050(2) -0.0018(2)
S5 0.0353(3) 0.0276(2) 0.0316(2) -0.00296(18) 0.0071(2) 0.00011(19)
S6 0.0366(3) 0.0381(3) 0.0248(2) -0.00155(19) 0.00547(19) -0.0002(2)
C17 0.0401(12) 0.0317(10) 0.0268(10) 0.0019(8) -0.0044(8) -0.0042(8)
F1 0.0584(9) 0.0515(8) 0.0285(6) -0.0081(6) -0.0038(6) 0.0032(7)
F2 0.0689(10) 0.0407(7) 0.0370(7) 0.0060(6) -0.0214(7) 0.0023(7)
F3 0.0461(8) 0.0631(9) 0.0377(7) 0.0012(6) -0.0108(6) -0.0226(7)
C18 0.0320(10) 0.0274(10) 0.0344(10) -0.0023(8) -0.0007(8) 0.0004(8)
F4 0.1053(14) 0.0328(7) 0.0665(10) -0.0132(7) 0.0425(10) -0.0221(8)
F5 0.0415(8) 0.0479(8) 0.0748(10) -0.0263(8) -0.0127(7) 0.0156(6)
F6 0.0614(9) 0.0415(7) 0.0438(8) -0.0170(6) -0.0169(7) 0.0112(7)
C25 0.0317(11) 0.0354(11) 0.0445(12) 0.0102(9) -0.0012(9) -0.0106(9)
F7 0.0688(10) 0.0522(9) 0.0548(9) 0.0213(7) 0.0182(8) -0.0123(8)
F8 0.0429(8) 0.0317(7) 0.0912(12) 0.0207(7) 0.0043(8) -0.0037(6)
F9 0.0599(10) 0.0424(8) 0.0730(11) 0.0121(7) -0.0217(8) -0.0254(7)
C26 0.031(2) 0.040(3) 0.084(3) 0.013(2) 0.006(2) -0.005(2)
F10 0.0251(12) 0.0570(18) 0.173(5) 0.034(2) 0.0010(19) 0.0036(11)
F11 0.089(5) 0.068(4) 0.107(4) -0.025(3) -0.006(3) 0.040(3)
F12 0.053(2) 0.068(2) 0.098(2) 0.0393(17) -0.0018(19) 0.0193(17)
C26B 0.034(5) 0.044(5) 0.094(6) 0.026(5) 0.001(5) 0.020(4)
F10B 0.045(4) 0.061(4) 0.143(7) 0.039(4) 0.044(4) 0.023(3)
F11B 0.050(5) 0.046(5) 0.098(6) 0.019(4) 0.010(4) 0.014(3)
F12B 0.071(6) 0.083(6) 0.085(5) 0.003(4) -0.036(5) 0.031(5)
C33 0.077(5) 0.045(5) 0.046(5) -0.017(4) 0.025(5) -0.010(4)
F13 0.139(7) 0.055(4) 0.041(3) -0.016(3) 0.044(4) -0.028(4)
F14 0.099(5) 0.085(5) 0.077(4) -0.020(4) 0.044(4) 0.030(4)
F15 0.070(4) 0.074(6) 0.040(4) -0.025(4) -0.005(3) -0.006(4)
C33B 0.060(3) 0.044(3) 0.045(3) -0.017(2) 0.016(2) -0.009(2)
F13B 0.111(4) 0.071(2) 0.0341(14) -0.0037(12) 0.0112(19) 0.009(2)
F14B 0.0588(19) 0.138(5) 0.063(2) -0.032(3) 0.0274(16) 0.010(3)
F15B 0.129(6) 0.057(3) 0.061(4) -0.037(2) 0.030(4) -0.027(4)
C34 0.0390(14) 0.0198(11) 0.0435(14) -0.0038(10) 0.0078(11) -0.0085(10)
F16 0.0840(15) 0.0324(9) 0.1013(19) 0.0268(11) 0.0386(14) 0.0125(9)
F17 0.0475(12) 0.0904(18) 0.0853(17) 0.0256(14) -0.0044(11) -0.0349(12)
F18 0.121(2) 0.0467(12) 0.0606(12) -0.0176(9) 0.0483(13) -0.0470(13)
C34B 0.064(6) 0.044(6) 0.059(6) -0.002(6) 0.012(6) -0.010(6)
F16B 0.072(7) 0.071(8) 0.051(6) 0.030(6) -0.014(6) -0.029(6)
F17B 0.121(2) 0.0467(12) 0.0606(12) -0.0176(9) 0.0483(13) -0.0470(13)
F18B 0.037(6) 0.049(6) 0.076(8) 0.028(6) 0.034(6) 0.013(5)
C41 0.0723(18) 0.0370(12) 0.0342(12) 0.0009(9) -0.0172(12) -0.0008(12)
F19 0.0708(11) 0.0664(11) 0.0609(10) 0.0134(8) -0.0320(9) -0.0164(9)
F20 0.1023(15) 0.0488(9) 0.0695(11) -0.0098(8) -0.0452(11) 0.0213(9)
F21 0.0951(14) 0.0944(14) 0.0308(8) 0.0006(8) -0.0198(8) 0.0032(11)
C42 0.0645(17) 0.0384(13) 0.0411(13) -0.0001(10) 0.0180(12) -0.0052(11)
F22 0.0935(14) 0.0404(9) 0.0986(15) 0.0020(9) 0.0527(12) -0.0176(9)
F23 0.0922(13) 0.0662(11) 0.0489(9) -0.0125(8) 0.0323(9) -0.0021(10)
F24 0.0502(9) 0.0850(13) 0.0624(10) 0.0048(9) 0.0210(8) -0.0039(9)
C1 0.0343(11) 0.0294(10) 0.0228(9) -0.0005(7) -0.0008(8) -0.0025(8)
C2 0.0487(13) 0.0276(10) 0.0308(10) -0.0014(8) 0.0005(9) 0.0042(9)
C3 0.0508(13) 0.0285(10) 0.0335(11) 0.0014(8) 0.0015(10) 0.0006(9)
S3 0.0690(4) 0.0381(3) 0.0441(3) 0.0047(2) 0.0145(3) 0.0224(3)
C4 0.071(2) 0.043(2) 0.073(2) 0.0182(18) 0.0130(19) 0.0217(17)
C5 0.072(2) 0.049(2) 0.066(2) 0.0249(18) 0.0012(19) 0.0131(18)
S4 0.0701(4) 0.0305(3) 0.0642(4) 0.0142(3) 0.0107(3) -0.0005(3)
S3B 0.0690(4) 0.0381(3) 0.0441(3) 0.0047(2) 0.0145(3) 0.0224(3)
C4B 0.071(4) 0.044(4) 0.057(4) 0.008(4) 0.006(4) 0.016(4)
C5B 0.075(4) 0.041(4) 0.071(5) 0.015(4) 0.012(4) 0.013(4)
S4B 0.0701(4) 0.0305(3) 0.0642(4) 0.0142(3) 0.0107(3) -0.0005(3)
C6 0.0335(10) 0.0330(10) 0.0239(9) -0.0020(7) -0.0006(8) -0.0024(8)
C7 0.0380(11) 0.0311(10) 0.0315(10) -0.0066(8) 0.0026(9) 0.0030(8)
C8 0.0410(12) 0.0373(11) 0.0292(10) -0.0086(8) 0.0024(9) 0.0041(9)
S7 0.0600(4) 0.0293(3) 0.0539(4) -0.0034(2) 0.0136(3) 0.0039(2)
C9 0.082(4) 0.040(2) 0.052(3) 0.003(2) 0.017(3) 0.022(3)
C10 0.086(3) 0.041(2) 0.048(2) -0.0111(18) 0.019(2) 0.016(2)
S8 0.0518(4) 0.0561(4) 0.0488(4) -0.0117(3) 0.0189(3) 0.0110(3)
S7B 0.0600(4) 0.0293(3) 0.0539(4) -0.0034(2) 0.0136(3) 0.0039(2)
C9B 0.060(4) 0.042(3) 0.053(3) -0.018(3) 0.006(3) 0.002(3)
C10B 0.067(3) 0.038(3) 0.064(3) -0.017(2) 0.010(3) 0.014(3)
S8B 0.0518(4) 0.0561(4) 0.0488(4) -0.0117(3) 0.0189(3) 0.0110(3)
C11 0.0243(9) 0.0261(9) 0.0227(9) 0.0004(7) 0.0004(7) -0.0053(7)
C12 0.0298(10) 0.0232(9) 0.0243(9) -0.0008(7) 0.0010(7) -0.0045(7)
C13 0.0286(10) 0.0293(9) 0.0240(9) 0.0011(7) -0.0015(7) -0.0048(7)
C14 0.0287(10) 0.0281(9) 0.0287(10) 0.0029(7) -0.0017(8) -0.0019(7)
C15 0.0253(9) 0.0264(9) 0.0270(9) -0.0011(7) 0.0017(7) -0.0028(7)
C16 0.0250(9) 0.0264(9) 0.0245(9) -0.0010(7) 0.0005(7) -0.0039(7)
C19 0.0278(10) 0.0260(9) 0.0236(9) 0.0024(7) -0.0017(7) -0.0043(7)
C20 0.0281(10) 0.0250(9) 0.0272(9) 0.0026(7) -0.0001(7) -0.0034(7)
C21 0.0315(10) 0.0302(10) 0.0306(10) 0.0063(8) -0.0014(8) -0.0071(8)
C22 0.0246(10) 0.0388(12) 0.0476(13) 0.0111(9) -0.0003(9) -0.0054(8)
C23 0.0282(11) 0.0359(11) 0.0507(13) 0.0124(10) 0.0011(9) 0.0006(9)
C24 0.0299(11) 0.0260(10) 0.0432(12) 0.0092(8) -0.0006(9) -0.0046(8)
C27 0.0244(9) 0.0228(9) 0.0286(9) 0.0010(7) -0.0005(7) -0.0006(7)
C28 0.0304(10) 0.0289(10) 0.0327(10) -0.0015(8) 0.0057(8) -0.0024(8)
C29 0.0365(11) 0.0333(11) 0.0353(11) -0.0096(8) 0.0071(9) -0.0004(9)
C30 0.0356(11) 0.0245(9) 0.0432(12) -0.0107(8) 0.0025(9) -0.0023(8)
C31 0.0277(10) 0.0206(9) 0.0387(11) -0.0013(8) 0.0041(8) -0.0019(7)
C32 0.0271(10) 0.0232(9) 0.0293(9) 0.0001(7) 0.0005(7) -0.0027(7)
C35 0.0357(11) 0.0190(8) 0.0254(9) 0.0010(7) -0.0008(8) -0.0063(7)
C36 0.0421(12) 0.0242(9) 0.0291(10) 0.0000(7) -0.0061(9) -0.0047(8)
C37 0.0594(15) 0.0249(10) 0.0283(10) -0.0010(8) -0.0087(10) -0.0047(9)
C38 0.0727(17) 0.0271(10) 0.0244(10) 0.0008(8) 0.0005(10) -0.0052(10)
C39 0.0545(14) 0.0238(10) 0.0309(10) -0.0002(8) 0.0100(10) -0.0044(9)
C40 0.0397(11) 0.0233(9) 0.0292(10) -0.0008(7) 0.0011(8) -0.0047(8)
B1 0.0266(11) 0.0226(9) 0.0242(10) 0.0009(7) -0.0009(8) -0.0033(8)

loop_
_atom_type_symbol
_atom_type_description
_atom_type_scat_dispersion_real
_atom_type_scat_dispersion_imag
_atom_type_scat_source
C C 0.0181 0.0091 'International Tables Vol C Tables 4.2.6.8 and 6.1.1.4'
H H 0.0000 0.0000 'International Tables Vol C Tables 4.2.6.8 and 6.1.1.4'
B B 0.0090 0.0039 'International Tables Vol C Tables 4.2.6.8 and 6.1.1.4'
S S 0.3331 0.5567 'International Tables Vol C Tables 4.2.6.8 and 6.1.1.4'
F F 0.0727 0.0534 'International Tables Vol C Tables 4.2.6.8 and 6.1.1.4'

loop_
_geom_angle_atom_site_label_1
_geom_angle_atom_site_label_2
_geom_angle_atom_site_label_3
_geom_angle
_geom_angle_site_symmetry_1
_geom_angle_site_symmetry_3
_geom_angle_publ_flag
C1 S1 C2 95.99(11) . . ?
C1 S2 C3 95.93(11) . . ?
C6 S5 C7 95.62(11) . . ?
C6 S6 C8 95.55(11) . . ?
F2 C17 F1 106.11(17) . . ?
F2 C17 F3 106.97(18) . . ?
F1 C17 F3 105.36(17) . . ?
F2 C17 C13 113.13(17) . . ?
F1 C17 C13 112.57(18) . . ?
F3 C17 C13 112.15(17) . . ?
F6 C18 F4 105.99(18) . . ?
F6 C18 F5 104.83(18) . . ?
F4 C18 F5 106.12(18) . . ?
F6 C18 C15 113.71(17) . . ?
F4 C18 C15 112.72(18) . . ?
F5 C18 C15 112.78(17) . . ?
F8 C25 F9 107.6(2) . . ?
F8 C25 F7 105.78(19) . . ?
F9 C25 F7 105.36(19) . . ?
F8 C25 C21 113.99(18) . . ?
F9 C25 C21 112.58(18) . . ?
F7 C25 C21 110.9(2) . . ?
F11 C26 F10 109.6(7) . . ?
F11 C26 F12 103.3(7) . . ?
F10 C26 F12 104.1(6) . . ?
F11 C26 C23 111.3(7) . . ?
F10 C26 C23 114.5(6) . . ?
F12 C26 C23 113.3(5) . . ?
F12B C26B F10B 109.6(13) . . ?
F12B C26B F11B 107.5(15) . . ?
F10B C26B F11B 101.0(13) . . ?
F12B C26B C23 109.5(12) . . ?
F10B C26B C23 113.6(11) . . ?
F11B C26B C23 115.2(14) . . ?
F13 C33 F15 107.7(16) . . ?
F13 C33 F14 104.7(12) . . ?
F15 C33 F14 108.5(14) . . ?
F13 C33 C29 110.3(12) . . ?
F15 C33 C29 111.5(14) . . ?
F14 C33 C29 113.6(12) . . ?
F14B C33B F15B 105.9(9) . . ?
F14B C33B F13B 105.0(6) . . ?
F15B C33B F13B 106.6(8) . . ?
F14B C33B C29 112.4(6) . . ?
F15B C33B C29 112.8(8) . . ?
F13B C33B C29 113.4(6) . . ?
F16 C34 F18 106.0(3) . . ?
F16 C34 F17 105.6(3) . . ?
F18 C34 F17 105.8(3) . . ?
F16 C34 C31 113.3(2) . . ?
F18 C34 C31 113.1(2) . . ?
F17 C34 C31 112.4(2) . . ?
C31 C34B F17B 117.5(15) . . ?
C31 C34B F16B 117.4(15) . . ?
F17B C34B F16B 101.7(17) . . ?
C31 C34B F18B 117.5(16) . . ?
F17B C34B F18B 99.7(16) . . ?
F16B C34B F18B 99.8(16) . . ?
F19 C41 F21 106.4(2) . . ?
F19 C41 F20 106.4(3) . . ?
F21 C41 F20 105.7(2) . . ?
F19 C41 C37 113.0(2) . . ?
F21 C41 C37 113.3(3) . . ?
F20 C41 C37 111.56(19) . . ?
F24 C42 F23 106.3(2) . . ?
F24 C42 F22 105.9(2) . . ?
F23 C42 F22 105.8(2) . . ?
F24 C42 C39 114.1(2) . . ?
F23 C42 C39 113.1(2) . . ?
F22 C42 C39 111.1(2) . . ?
C6 C1 S2 122.47(17) . . ?
C6 C1 S1 122.25(16) . . ?
S2 C1 S1 115.20(12) . . ?
C3 C2 S1 116.06(18) . . ?
C3 C2 S3B 128.42(17) . . ?
S1 C2 S3B 115.50(14) . . ?
C3 C2 S3 128.42(17) . . ?
S1 C2 S3 115.50(14) . . ?
C2 C3 S2 116.76(17) . . ?
C2 C3 S4B 125.07(19) . . ?
S2 C3 S4B 117.94(14) . . ?
C2 C3 S4 125.07(19) . . ?
S2 C3 S4 117.94(14) . . ?
C2 S3 C4 104.41(16) . . ?
C5 C4 S3 114.6(3) . . ?
C5 C4 H4A 108.6 . . ?
S3 C4 H4A 108.6 . . ?
C5 C4 H4B 108.6 . . ?
S3 C4 H4B 108.6 . . ?
H4A C4 H4B 107.6 . . ?
C4 C5 S4 111.2(4) . . ?
C4 C5 H5A 109.4 . . ?
S4 C5 H5A 109.4 . . ?
C4 C5 H5B 109.4 . . ?
S4 C5 H5B 109.4 . . ?
H5A C5 H5B 108.0 . . ?
C3 S4 C5 96.36(17) . . ?
C2 S3B C4B 94.8(6) . . ?
C5B C4B S3B 117.0(13) . . ?
C5B C4B H4C 108.1 . . ?
S3B C4B H4C 108.1 . . ?
C5B C4B H4D 108.1 . . ?
S3B C4B H4D 108.1 . . ?
H4C C4B H4D 107.3 . . ?
C4B C5B S4B 117.3(12) . . ?
C4B C5B H5C 108.0 . . ?
S4B C5B H5C 108.0 . . ?
C4B C5B H5D 108.0 . . ?
S4B C5B H5D 108.0 . . ?
H5C C5B H5D 107.2 . . ?
C3 S4B C5B 105.5(5) . . ?
C1 C6 S6 121.84(17) . . ?
C1 C6 S5 122.35(17) . . ?
S6 C6 S5 115.58(12) . . ?
C8 C7 S7B 128.82(18) . . ?
C8 C7 S7 128.82(18) . . ?
C8 C7 S5 116.19(17) . . ?
S7B C7 S5 114.98(13) . . ?
S7 C7 S5 114.98(13) . . ?
C7 C8 S8B 128.48(18) . . ?
C7 C8 S8 128.48(18) . . ?
C7 C8 S6 117.06(17) . . ?
S8B C8 S6 114.46(14) . . ?
S8 C8 S6 114.46(14) . . ?
C7 S7 C9 100.7(2) . . ?
C10 C9 S7 116.0(4) . . ?
C10 C9 H9A 108.3 . . ?
S7 C9 H9A 108.3 . . ?
C10 C9 H9AB 108.3 . . ?
S7 C9 H9AB 108.3 . . ?
H9A C9 H9AB 107.4 . . ?
C9 C10 S8 109.7(4) . . ?
C9 C10 H10A 109.7 . . ?
S8 C10 H10A 109.7 . . ?
C9 C10 H10B 109.7 . . ?
S8 C10 H10B 109.7 . . ?
H10A C10 H10B 108.2 . . ?
C8 S8 C10 98.40(19) . . ?
C7 S7B C9B 101.9(3) . . ?
C10B C9B S7B 110.6(5) . . ?
C10B C9B H9BA 109.5 . . ?
S7B C9B H9BA 109.5 . . ?
C10B C9B H9BB 109.5 . . ?
S7B C9B H9BB 109.5 . . ?
H9BA C9B H9BB 108.1 . . ?
C9B C10B S8B 112.7(6) . . ?
C9B C10B H10C 109.0 . . ?
S8B C10B H10C 109.0 . . ?
C9B C10B H10D 109.0 . . ?
S8B C10B H10D 109.0 . . ?
H10C C10B H10D 107.8 . . ?
C8 S8B C10B 100.1(2) . . ?
C12 C11 C16 115.57(17) . . ?
C12 C11 B1 123.61(17) . . ?
C16 C11 B1 120.64(16) . . ?
C11 C12 C13 122.01(18) . . ?
C11 C12 H12 119.0 . . ?
C13 C12 H12 119.0 . . ?
C14 C13 C12 121.30(17) . . ?
C14 C13 C17 120.80(18) . . ?
C12 C13 C17 117.88(18) . . ?
C13 C14 C15 117.80(18) . . ?
C13 C14 H14 121.1 . . ?
C15 C14 H14 121.1 . . ?
C16 C15 C14 120.72(18) . . ?
C16 C15 C18 120.55(17) . . ?
C14 C15 C18 118.70(17) . . ?
C15 C16 C11 122.56(17) . . ?
C15 C16 H16 118.7 . . ?
C11 C16 H16 118.7 . . ?
C24 C19 C20 115.28(18) . . ?
C24 C19 B1 121.68(17) . . ?
C20 C19 B1 122.90(17) . . ?
C21 C20 C19 122.00(19) . . ?
C21 C20 H20 119.0 . . ?
C19 C20 H20 119.0 . . ?
C22 C21 C20 121.52(19) . . ?
C22 C21 C25 118.21(19) . . ?
C20 C21 C25 120.26(19) . . ?
C23 C22 C21 117.7(2) . . ?
C23 C22 H22 121.1 . . ?
C21 C22 H22 121.1 . . ?
C22 C23 C24 120.8(2) . . ?
C22 C23 C26 120.0(3) . . ?
C24 C23 C26 119.1(3) . . ?
C22 C23 C26B 120.1(6) . . ?
C24 C23 C26B 118.8(6) . . ?
C23 C24 C19 122.62(19) . . ?
C23 C24 H24 118.7 . . ?
C19 C24 H24 118.7 . . ?
C28 C27 C32 115.52(17) . . ?
C28 C27 B1 121.55(17) . . ?
C32 C27 B1 122.79(17) . . ?
C27 C28 C29 122.5(2) . . ?
C27 C28 H28 118.8 . . ?
C29 C28 H28 118.8 . . ?
C30 C29 C28 120.8(2) . . ?
C30 C29 C33 117.1(6) . . ?
C28 C29 C33 121.8(6) . . ?
C30 C29 C33B 121.8(3) . . ?
C28 C29 C33B 117.3(3) . . ?
C29 C30 C31 117.83(18) . . ?
C29 C30 H30 121.1 . . ?
C31 C30 H30 121.1 . . ?
C34B C31 C30 118.2(8) . . ?
C34B C31 C32 120.9(8) . . ?
C30 C31 C32 120.91(19) . . ?
C30 C31 C34 119.65(19) . . ?
C32 C31 C34 119.4(2) . . ?
C31 C32 C27 122.40(19) . . ?
C31 C32 H32 118.8 . . ?
C27 C32 H32 118.8 . . ?
C36 C35 C40 116.17(19) . . ?
C36 C35 B1 122.56(19) . . ?
C40 C35 B1 120.83(17) . . ?
C35 C36 C37 121.8(2) . . ?
C35 C36 H36 119.1 . . ?
C37 C36 H36 119.1 . . ?
C38 C37 C36 121.1(2) . . ?
C38 C37 C41 121.2(2) . . ?
C36 C37 C41 117.6(2) . . ?
C37 C38 C39 118.5(2) . . ?
C37 C38 H38 120.8 . . ?
C39 C38 H38 120.8 . . ?
C38 C39 C40 120.4(2) . . ?
C38 C39 C42 118.7(2) . . ?
C40 C39 C42 120.6(2) . . ?
C39 C40 C35 122.1(2) . . ?
C39 C40 H40 119.0 . . ?
C35 C40 H40 119.0 . . ?
C19 B1 C11 108.90(15) . . ?
C19 B1 C27 109.99(16) . . ?
C11 B1 C27 109.89(14) . . ?
C19 B1 C35 110.01(15) . . ?
C11 B1 C35 109.92(16) . . ?
C27 B1 C35 108.12(15) . . ?

loop_
_geom_bond_atom_site_label_1
_geom_bond_atom_site_label_2
_geom_bond_distance
_geom_bond_site_symmetry_2
_geom_bond_publ_flag
S1 C1 1.720(2) . ?
S1 C2 1.735(2) . ?
S2 C1 1.720(2) . ?
S2 C3 1.728(2) . ?
S5 C6 1.727(2) . ?
S5 C7 1.743(2) . ?
S6 C6 1.720(2) . ?
S6 C8 1.738(2) . ?
C17 F2 1.336(2) . ?
C17 F1 1.343(3) . ?
C17 F3 1.344(3) . ?
C17 C13 1.496(3) . ?
C18 F6 1.329(2) . ?
C18 F4 1.329(3) . ?
C18 F5 1.339(3) . ?
C18 C15 1.498(3) . ?
C25 F8 1.325(3) . ?
C25 F9 1.331(3) . ?
C25 F7 1.348(3) . ?
C25 C21 1.498(3) . ?
C26 F11 1.319(7) . ?
C26 F10 1.323(7) . ?
C26 F12 1.347(7) . ?
C26 C23 1.471(10) . ?
C26B F12B 1.307(13) . ?
C26B F10B 1.318(13) . ?
C26B F11B 1.320(14) . ?
C26B C23 1.565(19) . ?
C33 F13 1.320(13) . ?
C33 F15 1.335(13) . ?
C33 F14 1.337(13) . ?
C33 C29 1.48(2) . ?
C33B F14B 1.309(8) . ?
C33B F15B 1.325(8) . ?
C33B F13B 1.348(8) . ?
C33B C29 1.513(11) . ?
C34 F16 1.315(3) . ?
C34 F18 1.323(3) . ?
C34 F17 1.325(4) . ?
C34 C31 1.506(4) . ?
C34B C31 1.31(2) . ?
C34B F17B 1.337(16) . ?
C34B F16B 1.338(16) . ?
C34B F18B 1.339(16) . ?
C41 F19 1.327(3) . ?
C41 F21 1.330(3) . ?
C41 F20 1.331(3) . ?
C41 C37 1.497(3) . ?
C42 F24 1.324(3) . ?
C42 F23 1.336(3) . ?
C42 F22 1.351(3) . ?
C42 C39 1.486(4) . ?
C1 C6 1.383(3) . ?
C2 C3 1.363(3) . ?
C2 S3B 1.736(2) . ?
C2 S3 1.736(2) . ?
C3 S4B 1.745(2) . ?
C3 S4 1.745(2) . ?
S3 C4 1.812(4) . ?
C4 C5 1.520(6) . ?
C4 H4A 0.9900 . ?
C4 H4B 0.9900 . ?
C5 S4 1.828(4) . ?
C5 H5A 0.9900 . ?
C5 H5B 0.9900 . ?
S3B C4B 1.773(13) . ?
C4B C5B 1.495(16) . ?
C4B H4C 0.9900 . ?
C4B H4D 0.9900 . ?
C5B S4B 1.757(14) . ?
C5B H5C 0.9900 . ?
C5B H5D 0.9900 . ?
C7 C8 1.356(3) . ?
C7 S7B 1.742(2) . ?
C7 S7 1.742(2) . ?
C8 S8B 1.737(2) . ?
C8 S8 1.737(2) . ?
S7 C9 1.812(6) . ?
C9 C10 1.528(7) . ?
C9 H9A 0.9900 . ?
C9 H9AB 0.9900 . ?
C10 S8 1.799(5) . ?
C10 H10A 0.9900 . ?
C10 H10B 0.9900 . ?
S7B C9B 1.780(8) . ?
C9B C10B 1.530(10) . ?
C9B H9BA 0.9900 . ?
C9B H9BB 0.9900 . ?
C10B S8B 1.887(7) . ?
C10B H10C 0.9900 . ?
C10B H10D 0.9900 . ?
C11 C12 1.394(2) . ?
C11 C16 1.407(3) . ?
C11 B1 1.641(3) . ?
C12 C13 1.398(3) . ?
C12 H12 0.9500 . ?
C13 C14 1.378(3) . ?
C14 C15 1.394(3) . ?
C14 H14 0.9500 . ?
C15 C16 1.383(3) . ?
C16 H16 0.9500 . ?
C19 C24 1.397(3) . ?
C19 C20 1.406(3) . ?
C19 B1 1.639(3) . ?
C20 C21 1.386(3) . ?
C20 H20 0.9500 . ?
C21 C22 1.384(3) . ?
C22 C23 1.380(3) . ?
C22 H22 0.9500 . ?
C23 C24 1.395(3) . ?
C24 H24 0.9500 . ?
C27 C28 1.393(3) . ?
C27 C32 1.398(3) . ?
C27 B1 1.641(3) . ?
C28 C29 1.397(3) . ?
C28 H28 0.9500 . ?
C29 C30 1.384(3) . ?
C30 C31 1.386(3) . ?
C30 H30 0.9500 . ?
C31 C32 1.393(3) . ?
C32 H32 0.9500 . ?
C35 C36 1.397(3) . ?
C35 C40 1.402(3) . ?
C35 B1 1.642(3) . ?
C36 C37 1.399(3) . ?
C36 H36 0.9500 . ?
C37 C38 1.375(4) . ?
C38 C39 1.392(3) . ?
C38 H38 0.9500 . ?
C39 C40 1.395(3) . ?
C40 H40 0.9500 . ?

loop_
_geom_torsion_atom_site_label_1
_geom_torsion_atom_site_label_2
_geom_torsion_atom_site_label_3
_geom_torsion_atom_site_label_4
_geom_torsion
_geom_torsion_site_symmetry_1
_geom_torsion_site_symmetry_2
_geom_torsion_site_symmetry_3
_geom_torsion_site_symmetry_4
_geom_torsion_publ_flag
C3 S2 C1 C6 178.91(18) . . . . ?
C3 S2 C1 S1 2.05(13) . . . . ?
C2 S1 C1 C6 -178.15(17) . . . . ?
C2 S1 C1 S2 -1.29(13) . . . . ?
C1 S1 C2 C3 -0.30(19) . . . . ?
C1 S1 C2 S3B 178.35(13) . . . . ?
C1 S1 C2 S3 178.35(13) . . . . ?
S1 C2 C3 S2 1.8(2) . . . . ?
S3B C2 C3 S2 -176.64(13) . . . . ?
S3 C2 C3 S2 -176.64(13) . . . . ?
S1 C2 C3 S4B 176.18(13) . . . . ?
S3B C2 C3 S4B -2.3(3) . . . . ?
S1 C2 C3 S4 176.18(13) . . . . ?
S3 C2 C3 S4 -2.3(3) . . . . ?
C1 S2 C3 C2 -2.3(2) . . . . ?
C1 S2 C3 S4B -177.09(14) . . . . ?
C1 S2 C3 S4 -177.09(14) . . . . ?
C3 C2 S3 C4 14.0(3) . . . . ?
S1 C2 S3 C4 -164.4(2) . . . . ?
C2 S3 C4 C5 21.4(5) . . . . ?
S3 C4 C5 S4 -65.2(6) . . . . ?
C2 C3 S4 C5 -35.1(3) . . . . ?
S2 C3 S4 C5 139.2(2) . . . . ?
C4 C5 S4 C3 68.1(4) . . . . ?
C3 C2 S3B C4B 36.4(7) . . . . ?
S1 C2 S3B C4B -142.1(6) . . . . ?
C2 S3B C4B C5B -63.1(18) . . . . ?
S3B C4B C5B S4B 57(3) . . . . ?
C2 C3 S4B C5B -14.2(9) . . . . ?
S2 C3 S4B C5B 160.2(9) . . . . ?
C4B C5B S4B C3 -13(2) . . . . ?
S2 C1 C6 S6 1.6(2) . . . . ?
S1 C1 C6 S6 178.24(11) . . . . ?
S2 C1 C6 S5 -172.59(11) . . . . ?
S1 C1 C6 S5 4.0(2) . . . . ?
C8 S6 C6 C1 -174.43(17) . . . . ?
C8 S6 C6 S5 0.13(13) . . . . ?
C7 S5 C6 C1 174.45(17) . . . . ?
C7 S5 C6 S6 -0.09(13) . . . . ?
C6 S5 C7 C8 -0.02(18) . . . . ?
C6 S5 C7 S7B 179.31(12) . . . . ?
C6 S5 C7 S7 179.31(12) . . . . ?
S7B C7 C8 S8B 1.6(3) . . . . ?
S5 C7 C8 S8B -179.15(13) . . . . ?
S7 C7 C8 S8 1.6(3) . . . . ?
S5 C7 C8 S8 -179.15(13) . . . . ?
S7B C7 C8 S6 -179.10(13) . . . . ?
S7 C7 C8 S6 -179.10(13) . . . . ?
S5 C7 C8 S6 0.1(2) . . . . ?
C6 S6 C8 C7 -0.15(19) . . . . ?
C6 S6 C8 S8B 179.22(12) . . . . ?
C6 S6 C8 S8 179.22(12) . . . . ?
C8 C7 S7 C9 0.1(3) . . . . ?
S5 C7 S7 C9 -179.2(3) . . . . ?
C7 S7 C9 C10 -37.9(6) . . . . ?
S7 C9 C10 S8 72.6(6) . . . . ?
C7 C8 S8 C10 25.6(3) . . . . ?
S6 C8 S8 C10 -153.7(2) . . . . ?
C9 C10 S8 C8 -59.3(4) . . . . ?
C8 C7 S7B C9B -18.6(4) . . . . ?
S5 C7 S7B C9B 162.2(3) . . . . ?
C7 S7B C9B C10B 53.3(7) . . . . ?
S7B C9B C10B S8B -73.3(7) . . . . ?
C7 C8 S8B C10B -12.1(3) . . . . ?
S6 C8 S8B C10B 168.6(3) . . . . ?
C9B C10B S8B C8 47.9(5) . . . . ?
C16 C11 C12 C13 -1.3(3) . . . . ?
B1 C11 C12 C13 173.91(18) . . . . ?
C11 C12 C13 C14 -0.2(3) . . . . ?
C11 C12 C13 C17 178.03(19) . . . . ?
F2 C17 C13 C14 -18.1(3) . . . . ?
F1 C17 C13 C14 -138.4(2) . . . . ?
F3 C17 C13 C14 103.0(2) . . . . ?
F2 C17 C13 C12 163.57(19) . . . . ?
F1 C17 C13 C12 43.3(3) . . . . ?
F3 C17 C13 C12 -75.3(3) . . . . ?
C12 C13 C14 C15 1.1(3) . . . . ?
C17 C13 C14 C15 -177.15(19) . . . . ?
C13 C14 C15 C16 -0.3(3) . . . . ?
C13 C14 C15 C18 -178.25(19) . . . . ?
F6 C18 C15 C16 13.1(3) . . . . ?
F4 C18 C15 C16 -107.6(2) . . . . ?
F5 C18 C15 C16 132.3(2) . . . . ?
F6 C18 C15 C14 -168.94(19) . . . . ?
F4 C18 C15 C14 70.4(3) . . . . ?
F5 C18 C15 C14 -49.8(3) . . . . ?
C14 C15 C16 C11 -1.3(3) . . . . ?
C18 C15 C16 C11 176.57(19) . . . . ?
C12 C11 C16 C15 2.1(3) . . . . ?
B1 C11 C16 C15 -173.28(18) . . . . ?
C24 C19 C20 C21 1.3(3) . . . . ?
B1 C19 C20 C21 -174.46(18) . . . . ?
C19 C20 C21 C22 0.9(3) . . . . ?
C19 C20 C21 C25 -178.71(19) . . . . ?
F8 C25 C21 C22 178.5(2) . . . . ?
F9 C25 C21 C22 55.5(3) . . . . ?
F7 C25 C21 C22 -62.3(3) . . . . ?
F8 C25 C21 C20 -1.9(3) . . . . ?
F9 C25 C21 C20 -124.9(2) . . . . ?
F7 C25 C21 C20 117.3(2) . . . . ?
C20 C21 C22 C23 -2.2(3) . . . . ?
C25 C21 C22 C23 177.3(2) . . . . ?
C21 C22 C23 C24 1.4(4) . . . . ?
C21 C22 C23 C26 177.6(4) . . . . ?
C21 C22 C23 C26B -172.0(7) . . . . ?
F11 C26 C23 C22 118.8(6) . . . . ?
F10 C26 C23 C22 -6.3(7) . . . . ?
F12 C26 C23 C22 -125.4(5) . . . . ?
F11 C26 C23 C24 -65.0(7) . . . . ?
F10 C26 C23 C24 169.9(5) . . . . ?
F12 C26 C23 C24 50.8(6) . . . . ?
F12B C26B C23 C22 -98.0(11) . . . . ?
F10B C26B C23 C22 24.9(15) . . . . ?
F11B C26B C23 C22 140.7(11) . . . . ?
F12B C26B C23 C24 88.5(13) . . . . ?
F10B C26B C23 C24 -148.6(11) . . . . ?
F11B C26B C23 C24 -32.8(14) . . . . ?
C22 C23 C24 C19 0.7(4) . . . . ?
C26 C23 C24 C19 -175.4(4) . . . . ?
C26B C23 C24 C19 174.2(7) . . . . ?
C20 C19 C24 C23 -2.1(3) . . . . ?
B1 C19 C24 C23 173.7(2) . . . . ?
C32 C27 C28 C29 -2.0(3) . . . . ?
B1 C27 C28 C29 173.95(19) . . . . ?
C27 C28 C29 C30 1.4(3) . . . . ?
C27 C28 C29 C33 174.6(7) . . . . ?
C27 C28 C29 C33B -174.9(4) . . . . ?
F13 C33 C29 C30 -160.7(9) . . . . ?
F15 C33 C29 C30 -41.0(14) . . . . ?
F14 C33 C29 C30 82.1(12) . . . . ?
F13 C33 C29 C28 25.9(13) . . . . ?
F15 C33 C29 C28 145.5(10) . . . . ?
F14 C33 C29 C28 -91.4(11) . . . . ?
F14B C33B C29 C30 116.7(6) . . . . ?
F15B C33B C29 C30 -3.0(9) . . . . ?
F13B C33B C29 C30 -124.3(6) . . . . ?
F14B C33B C29 C28 -67.1(7) . . . . ?
F15B C33B C29 C28 173.2(6) . . . . ?
F13B C33B C29 C28 51.9(7) . . . . ?
C28 C29 C30 C31 0.0(3) . . . . ?
C33 C29 C30 C31 -173.6(7) . . . . ?
C33B C29 C30 C31 176.1(4) . . . . ?
F17B C34B C31 C30 -7(2) . . . . ?
F16B C34B C31 C30 -129.2(15) . . . . ?
F18B C34B C31 C30 111.7(16) . . . . ?
F17B C34B C31 C32 172.0(15) . . . . ?
F16B C34B C31 C32 50.1(19) . . . . ?
F18B C34B C31 C32 -69.0(18) . . . . ?
C29 C30 C31 C34B 178.7(9) . . . . ?
C29 C30 C31 C32 -0.6(3) . . . . ?
C29 C30 C31 C34 -179.1(2) . . . . ?
F16 C34 C31 C30 -57.8(3) . . . . ?
F18 C34 C31 C30 -178.5(3) . . . . ?
F17 C34 C31 C30 61.7(3) . . . . ?
F16 C34 C31 C32 123.6(3) . . . . ?
F18 C34 C31 C32 3.0(4) . . . . ?
F17 C34 C31 C32 -116.8(3) . . . . ?
C34B C31 C32 C27 -179.4(9) . . . . ?
C30 C31 C32 C27 -0.1(3) . . . . ?
C34 C31 C32 C27 178.5(2) . . . . ?
C28 C27 C32 C31 1.3(3) . . . . ?
B1 C27 C32 C31 -174.56(18) . . . . ?
C40 C35 C36 C37 -1.6(3) . . . . ?
B1 C35 C36 C37 170.86(18) . . . . ?
C35 C36 C37 C38 0.0(3) . . . . ?
C35 C36 C37 C41 -176.93(19) . . . . ?
F19 C41 C37 C38 132.9(2) . . . . ?
F21 C41 C37 C38 11.9(3) . . . . ?
F20 C41 C37 C38 -107.2(3) . . . . ?
F19 C41 C37 C36 -50.1(3) . . . . ?
F21 C41 C37 C36 -171.2(2) . . . . ?
F20 C41 C37 C36 69.7(3) . . . . ?
C36 C37 C38 C39 0.9(3) . . . . ?
C41 C37 C38 C39 177.7(2) . . . . ?
C37 C38 C39 C40 -0.1(3) . . . . ?
C37 C38 C39 C42 -174.8(2) . . . . ?
F24 C42 C39 C38 -164.6(2) . . . . ?
F23 C42 C39 C38 -43.0(3) . . . . ?
F22 C42 C39 C38 75.8(3) . . . . ?
F24 C42 C39 C40 20.7(3) . . . . ?
F23 C42 C39 C40 142.3(2) . . . . ?
F22 C42 C39 C40 -98.9(3) . . . . ?
C38 C39 C40 C35 -1.6(3) . . . . ?
C42 C39 C40 C35 173.0(2) . . . . ?
C36 C35 C40 C39 2.4(3) . . . . ?
B1 C35 C40 C39 -170.23(18) . . . . ?
C24 C19 B1 C11 160.05(18) . . . . ?
C20 C19 B1 C11 -24.5(2) . . . . ?
C24 C19 B1 C27 39.6(2) . . . . ?
C20 C19 B1 C27 -144.97(17) . . . . ?
C24 C19 B1 C35 -79.4(2) . . . . ?
C20 C19 B1 C35 96.0(2) . . . . ?
C12 C11 B1 C19 -96.7(2) . . . . ?
C16 C11 B1 C19 78.3(2) . . . . ?
C12 C11 B1 C27 23.9(3) . . . . ?
C16 C11 B1 C27 -161.16(18) . . . . ?
C12 C11 B1 C35 142.75(18) . . . . ?
C16 C11 B1 C35 -42.3(2) . . . . ?
C28 C27 B1 C19 44.8(2) . . . . ?
C32 C27 B1 C19 -139.54(18) . . . . ?
C28 C27 B1 C11 -75.1(2) . . . . ?
C32 C27 B1 C11 100.6(2) . . . . ?
C28 C27 B1 C35 164.96(18) . . . . ?
C32 C27 B1 C35 -19.4(2) . . . . ?
C36 C35 B1 C19 23.6(2) . . . . ?
C40 C35 B1 C19 -164.21(17) . . . . ?
C36 C35 B1 C11 143.54(18) . . . . ?
C40 C35 B1 C11 -44.3(2) . . . . ?
C36 C35 B1 C27 -96.5(2) . . . . ?
C40 C35 B1 C27 75.7(2) . . . . ?
